data_2104735
loop_
_publ_author_name
'Elliot, Alexander Dean'

_publ_section_title
;
 Structure of pyrrhotite 5<i>C</i> (Fe~9~S~10~)
;
_journal_coeditor_code KD5037
_journal_issue 3
_journal_name_full 'Acta Crystallographica Section B'
_journal_page_first 271
_journal_page_last 279
_journal_paper_doi 10.1107/S0108768110011845
_journal_volume 66
_journal_year 2010
_chemical_compound_source 'Renison Bell tin mine, Tasmania, Australia'
_chemical_formula_structural 'Fe9 S10'
_chemical_formula_sum 'Fe9 S10'
_chemical_formula_weight 823.255
_chemical_name_common 'Pyrrhotite 5C'
_chemical_name_mineral 'Pyrrhotite 5C'
_chemical_name_structure_type Pyrrhotite
_chemical_name_systematic
;
nona iron deca sulphide
;
_space_group_crystal_system monoclinic
_space_group_IT_number 14
_space_group_name_Hall '-P 2ybc'
_space_group_name_H-M_alt 'P 1 21/c 1'
_symmetry_space_group_name_Hall '-P 2ybc'
_symmetry_space_group_name_H-M 'P 1 21/c 1'
_cell_angle_alpha 90
_cell_angle_beta 119.9561(21)
_cell_angle_gamma 90
_cell_formula_units_Z 4
_cell_length_a 6.89268(16)
_cell_length_b 28.67214(34)
_cell_length_c 6.88520(8)
_cell_measurement_temperature 299
_cell_volume 1178.93(4)
_computing_cell_refinement 'TOPAS R3 (Bruker AXS, 2005) and PLATON (Spek, 2003)'
_diffrn_ambient_temperature 299
_diffrn_detector 'CCD plate'
_diffrn_detector_area_resol_mean 20
_diffrn_detector_type 'MYTHEN microstrip detector'
_diffrn_measurement_device_type 'MYTHEN microstrip detector'
_diffrn_radiation_monochromator 'Si 111'
_diffrn_radiation_probe x-ray
_diffrn_radiation_type Synchrotron
_diffrn_radiation_wavelength 0.825218(1)
_diffrn_source Synchrotron
_diffrn_source_type
;
10-BM-1 Powder Diffraction beamline, Australian Synchrotron
;
_exptl_absorpt_coefficient_mu 18.9130(7)
_exptl_absorpt_correction_type none
_exptl_crystal_density_diffrn 4.63842(17)
_pd_block_id 2010-05-13T02:13|Pyrrhotite5Ca2|A.Elliot|5Ca3
_pd_char_colour black
_pd_char_particle_morphology
;
Ruller aided visual measurements.
Dimensions of massive Renison Bell pyrrhotite rock: 
length 80mm, width 65mm, height 70mm.
Dimensions of tablet cut from drill core of massive rock: 
diameter 12mm, height 2mm.
;
_pd_instr_dist_spec/detc 761.2
_pd_instr_location
;
Powder Diffraction Beamline at the Australian Synchrotron 
;
_pd_meas_number_of_points 61115
_pd_meas_scan_method fixed
_pd_proc_2theta_range_max 85.31435
_pd_proc_2theta_range_min 5.00529
_pd_proc_ls_background_function
;
Backgrounds were fit with a 5 component Chebychev Polynomial function 
combined with broad pseudo-Voigt functions
For LaB6 standard
    bkg  @  602.493775`_2.1866054 -261.726426`_3.74764315  
    34.8759451`_2.69985879  20.5946328`_1.70849653 
    -29.5687303`_1.0569904
    PV( area1, posn1, width1, !shape1, 8757.89718`_114.78248,  
    12.76414`_0.03023 min 10 max 15,  
    8.47738`_0.08017_LIMIT_MAX_10 min 1 max 10,  1)
    PV( area2, posn2, width2, !shape2, 
    891.65481`_47.65661_LIMIT_MIN_1e-005,  
    36.22517`_0.14652_LIMIT_MIN_30 min 30 max 40,  
    10.09202`_0.41448_LIMIT_MIN_1e-005 min 1 max 15,  1)
    PV( area3, posn3, width3, !shape3, 
    230.95156`_21.87784_LIMIT_MIN_1e-005,  
    8.07977`_0.04082_LIMIT_MIN_7 min 7 max 9,  
    1.44091`_0.11238_LIMIT_MIN_1e-005 min 0.1 max 3,  1)
For Pyrrhotite Sample
    bkg  @  7006.79482`_363.145439 -3844.41716`_580.030184  
    1810.10288`_370.704521 -901.387583`_174.285545  
    160.253551`_46.7025087
    PV( area4, posn4, width4, shape4, 217707.56752`_53039.74329,  
    5.77140`_0.18877 min 5 max 8,  13.39231`_1.06662 min 5 max 
    15, 0.20762`_0.11852 min 0 max 1)
    PV( area5, posn5, width5, shape5, 53897.90789`_5839.85256,  
    13.02314`_0.05451 min 10 max 15,  7.34202`_0.21074 min 5 
    max 15, 0.47600`_0.07845 min 0 max 1)
    PV( area6, posn6, width6, shape6, 17912.76765`_3048.36682,  
    39.32441`_0.10787 min 35 max 43,  15.33104`_0.59451 min 5 
    max 20, 0.83787`_0.16814_LIMIT_MAX_1 min 0 max 1 )
;
_pd_proc_ls_peak_cutoff 0.00001
_pd_proc_ls_profile_function
;
Source
Emission profile is a voigt with Lorentzian HW (lh) and Gaussian HW (lg)
    la 1 lo @  0.825218`_1.98339275e-007 min 0.8252 
    max 0.8253 lh   @  0.0066`_0.00118705496 lg   @  0.1162`_0.00174424553
Instrument
User_Defined_Dependence_Convolution functions,
 namely hat and one_on_x_conv constant with 2theta and a 
 one_on_x_conv varying with Sin(2theta)
    User_Defined_Dependence_Convolution(hat, , @, 
    0.00370`_0.00018_LIMIT_MIN_0.0001)
    User_Defined_Dependence_Convolution(one_on_x_conv, 
    Sin(2 Th), @, -0.02182`_0.00014 max 0)
    User_Defined_Dependence_Convolution(one_on_x_conv, , 
    @, -0.01335`_0.00005 max 0)
Finger et al Instrument Convolution
    Finger_et_al(Comon4  4.85960227`_0.0331336337 min 0.0001 max 
    10,Comon5  11.9495607`_0.0379741747 min 5 max 15)
Phase
Crystallite size and strain modelled with Lorentzian and 
Gaussian component convolutions
For the more highly crystalline 5Ca3
    CS_L(cspyrrhotite5H, 805.52947`_29.76426 
    min =800; max =10000;)
    Strain_L(spyrrhotite5H, 0.08048`_0.00188 min 0.0001 
    max 0.2)
    CS_G(cspyrrhotite5H, 805.52947`_29.76426_LIMIT_MIN_800 
    min =800; max =10000;)
;
_pd_proc_ls_prof_R_factor 0.02358
_pd_proc_ls_prof_wR_expected 0.01165
_pd_proc_ls_prof_wR_factor 0.03369
_pd_proc_wavelength 0.825218(1)
_pd_spec_mounting
;
glass capillary
;
_pd_spec_mount_mode transmission
_pd_spec_preparation
;
Ball milled followed by wet micronizing in ethanol. Sample crudely 
mixed with roughly 5wt% silicon standard (not quantitative) in small 
portions sufficient to fill capillaries.
;
_pd_spec_shape cylinder
_pd_spec_size_axial 70
_pd_spec_size_equat 0.5
_pd_spec_size_thick 0.5
_refine_ls_extinction_method none
_refine_ls_goodness_of_fit_all 2.891
_refine_ls_number_constraints 60
_refine_ls_number_parameters 117
_refine_ls_number_reflns 5559
_refine_ls_number_restraints 76
_refine_ls_R_I_factor 0.01982
_refine_ls_weighting_scheme sigma
_cod_data_source_file kd5037.cif
_cod_data_source_block Pyrrhotite_5C_a3
_cod_original_cell_volume 1178.928(43)
_cod_database_code 2104735

loop_
_symmetry_equiv_pos_as_xyz
'-x, -y, -z'
'-x, y+1/2, -z+1/2'
'x, -y+1/2, z+1/2'
'x, y, z'

loop_
_atom_site_label
_atom_site_type_symbol
_atom_site_symmetry_multiplicity
_atom_site_fract_x
_atom_site_fract_y
_atom_site_fract_z
_atom_site_occupancy
_atom_site_B_iso_or_equiv
Fe1 Fe+2 4 0.25 0 0.25 1 1.864(10)
Fe2 Fe+2 4 0.25 0.1 0.25 0.5 1.864(10)
Fe3 Fe+2 4 0.25 0.2 0.25 0.5 1.864(10)
Fe4 Fe+2 4 0.25 0.3 0.25 1 1.864(10)
Fe5 Fe+2 4 0.25 0.4 0.25 1 1.864(10)
Fe6 Fe+2 4 0.25 0.5 0.25 1 1.864(10)
Fe7 Fe+2 4 0.25 0.6 0.25 1 1.864(10)
Fe8 Fe+2 4 0.25 0.7 0.25 1 1.864(10)
Fe9 Fe+2 4 0.25 0.8 0.25 1 1.864(10)
Fe10 Fe+2 4 0.25 0.9 0.25 1 1.864(10)
S1 S 4 0.9166667 0.05 0.5833333 1 0.695(10)
S2 S 4 0.5833333 0.15 0.9166667 1 0.695(10)
S3 S 4 0.9166667 0.25 0.5833333 1 0.695(10)
S4 S 4 0.5833333 0.35 0.9166667 1 0.695(10)
S5 S 4 0.9166667 0.45 0.5833333 1 0.695(10)
S6 S 4 0.5833333 0.55 0.9166667 1 0.695(10)
S7 S 4 0.9166667 0.65 0.5833333 1 0.695(10)
S8 S 4 0.5833333 0.75 0.9166667 1 0.695(10)
S9 S 4 0.9166667 0.85 0.5833333 1 0.695(10)
S10 S 4 0.5833333 0.95 0.9166667 1 0.695(10)

loop_
_atom_type_symbol
_atom_type_description
_atom_type_scat_dispersion_real
_atom_type_scat_dispersion_imag
_atom_type_scat_source
Fe2+ Fe2+ 26.368 1.116 'Default dataset used by TOPAS R3'
S S 16.156 0.167 'Default dataset used by TOPAS R3'

loop_
_audit_conform.dict_name
_audit_conform.dict_version
_audit_conform.dict_location
cif_core.dic . ftp://ftp.iucr.org/pub/cif_core.dic
cif_pd.dic . ftp://ftp.iucr.org/pub/cif_pd.dic

loop_
_pd_block_diffractogram_id
2010-05-12T18:40|LaB6-std(5Ca3)|A.Elliot|10-BM-1PDB(AuSync)
2010-05-12T18:45|Sample(5Ca3)|A.Elliot|10-BM-1PDB(AuSync)

loop_
_pd_phase_id
_pd_phase_name
_pd_phase_mass_%
_pd_phase_block_id
1 LaB6 100 2010-05-13T00:45|LaB6|A.Elliot|5Ca3
2 Silicon 4.08(4) 2010-05-13T00:48|Si|A.Elliot|5Ca3
3 Pyrrhotite_5C_a2 23.9(3) 2010-05-13T02:13|Pyrrhotite5Ca2|A.Elliot|5Ca3
4 Pyrrhotite_5C_a2_Strained 38.5(3) 2010-05-13T00:58|5Ca3-Strained|A.Elliot|5Ca3
5 Pyrrhotite_4C 12.3(2) 2010-05-13T01:02|Pyrrhotite4C|A.Elliot|5Ca3
6 Pyrrhotite_4C_Strained 16.7(3) 2010-05-13T01:07|Pyrrhotite4C-Strained|A.Elliot|5Ca3
7 Arsenopyrite 0.27(3) 2010-05-13T01:10|Arsenopyrite|A.Elliot|5Ca3
8 Chalcopyrite 0.18(1) 2010-05-13T01:13|Chalcopyrite|A.Elliot|5Ca3
9 Cassiterite 0.21(1) 2010-05-13T01:15|Cassiterite|A.Elliot|5Ca3
10 Fluorapatite 1.32(6) 2010-05-13T01:17|Fluorapatite|A.Elliot|5Ca3
11 Foitite 2.01(13) 2010-05-13T01:20|Foitite|A.Elliot|5Ca3
12 Siderite 0.42(3) 2010-05-13T01:22|Siderite|A.Elliot|5Ca3
